data_2219911
loop_
_publ_author_name
'Zhang, Hongming'
'Ankati, Haribabu'
'Akubathini, Shashidhar Kumar'
'Biehl, Ed'

_publ_section_title
;
 (<i>E</i>)-5-Chloro-3-(2,6-dichlorobenzylidene)indolin-2-one
;
_journal_coeditor_code JH2068
_journal_issue 11
_journal_name_full 'Acta Crystallographica Section E'
_journal_page_first o2103
_journal_paper_doi 10.1107/S1600536808031930
_journal_volume 64
_journal_year 2008
_chemical_formula_iupac 'C15 H8 Cl3 N O'
_chemical_formula_moiety 'C15 H8 Cl3 N O'
_chemical_formula_sum 'C15 H8 Cl3 N O'
_chemical_formula_weight 324.57
_chemical_name_systematic
;
(<i>E</i>)-5-Chloro-3-(2,6-dichlorobenzylidene)indolin-2-one
;
_space_group_IT_number 2
_symmetry_cell_setting triclinic
_symmetry_space_group_name_Hall '-P 1'
_symmetry_space_group_name_H-M 'P -1'
_atom_sites_solution_hydrogens geom
_atom_sites_solution_primary direct
_atom_sites_solution_secondary difmap
_audit_creation_method SHELXL97
_cell_angle_alpha 63.1160(10)
_cell_angle_beta 82.973(2)
_cell_angle_gamma 80.1620(10)
_cell_formula_units_Z 4
_cell_length_a 8.0809(6)
_cell_length_b 13.4944(11)
_cell_length_c 14.3698(16)
_cell_measurement_reflns_used 9259
_cell_measurement_temperature 296(2)
_cell_measurement_theta_max 28.15
_cell_measurement_theta_min 2.58
_cell_volume 1375.3(2)
_computing_cell_refinement 'SAINT (Bruker, 1997)'
_computing_data_collection 'SMART (Bruker, 1997)'
_computing_data_reduction 'SAINT (Bruker, 1997)'
_computing_molecular_graphics 'SHELXTL (Sheldrick, 2008)'
_computing_publication_material 'SHELXTL (Sheldrick, 2008) and publCIF (Westrip, 2008)'
_computing_structure_refinement 'SHELXL97 (Sheldrick, 2008)'
_computing_structure_solution 'SHELXS97 (Sheldrick, 2008)'
_diffrn_ambient_temperature 296(2)
_diffrn_detector_area_resol_mean 83.33
_diffrn_measured_fraction_theta_full 0.998
_diffrn_measured_fraction_theta_max 0.950
_diffrn_measurement_device_type 'Bruker APEX CCD area-detector'
_diffrn_measurement_method '\f and \w'
_diffrn_radiation_monochromator graphite
_diffrn_radiation_source 'fine-focus sealed tube'
_diffrn_radiation_type MoK\a
_diffrn_radiation_wavelength 0.71073
_diffrn_reflns_av_R_equivalents 0.028
_diffrn_reflns_av_sigmaI/netI 0.031
_diffrn_reflns_limit_h_max 10
_diffrn_reflns_limit_h_min -10
_diffrn_reflns_limit_k_max 17
_diffrn_reflns_limit_k_min -17
_diffrn_reflns_limit_l_max 18
_diffrn_reflns_limit_l_min -18
_diffrn_reflns_number 16659
_diffrn_reflns_theta_full 25.00
_diffrn_reflns_theta_max 28.21
_diffrn_reflns_theta_min 1.59
_exptl_absorpt_coefficient_mu 0.658
_exptl_absorpt_correction_T_max 0.874
_exptl_absorpt_correction_T_min 0.785
_exptl_absorpt_correction_type multi-scan
_exptl_absorpt_process_details '(SADABS; Sheldrick, 1996)'
_exptl_crystal_colour orange
_exptl_crystal_density_diffrn 1.568
_exptl_crystal_density_method 'not measured'
_exptl_crystal_description rod
_exptl_crystal_F_000 656
_exptl_crystal_size_max 0.39
_exptl_crystal_size_mid 0.28
_exptl_crystal_size_min 0.21
_refine_diff_density_max 0.534
_refine_diff_density_min -0.392
_refine_ls_extinction_method none
_refine_ls_goodness_of_fit_ref 1.079
_refine_ls_hydrogen_treatment constr
_refine_ls_matrix_type full
_refine_ls_number_parameters 361
_refine_ls_number_reflns 6438
_refine_ls_number_restraints 0
_refine_ls_restrained_S_all 1.079
_refine_ls_R_factor_all 0.071
_refine_ls_R_factor_gt 0.060
_refine_ls_shift/su_max 0.000
_refine_ls_shift/su_mean 0.000
_refine_ls_structure_factor_coef Fsqd
_refine_ls_weighting_details 'calc w = 1/[\s^2^(Fo^2^)+(0.0786P)^2^+0.7214P] where P=(Fo^2^+2Fc^2^)/3'
_refine_ls_weighting_scheme calc
_refine_ls_wR_factor_gt 0.151
_refine_ls_wR_factor_ref 0.158
_reflns_number_gt 5292
_reflns_number_total 6438
_reflns_threshold_expression I>2\s(I)
_cod_data_source_file jh2068.cif
_cod_data_source_block I
_cod_database_code 2219911
_cod_database_fobs_code 2219911

loop_
_symmetry_equiv_pos_as_xyz
'x, y, z'
'-x, -y, -z'

loop_
_atom_site_type_symbol
_atom_site_label
_atom_site_fract_x
_atom_site_fract_y
_atom_site_fract_z
_atom_site_U_iso_or_equiv
_atom_site_adp_type
_atom_site_calc_flag
_atom_site_refinement_flags
_atom_site_occupancy
N N1 0.8654(3) 0.07885(18) 0.38440(16) 0.0441(5) Uani d . 1
H H1 0.8834 0.0942 0.4340 0.053 Uiso calc R 1
C C2 0.9186(3) -0.0212(2) 0.38197(19) 0.0419(5) Uani d . 1
O O2 1.0019(3) -0.10122(17) 0.44698(16) 0.0564(5) Uani d . 1
C C3 0.8546(3) -0.0123(2) 0.28386(18) 0.0366(5) Uani d . 1
C C4 0.6911(3) 0.1609(2) 0.13832(19) 0.0407(5) Uani d . 1
H H4 0.6838 0.1275 0.0950 0.049 Uiso calc R 1
C C5 0.6255(4) 0.2711(2) 0.1105(2) 0.0465(6) Uani d . 1
Cl Cl5 0.53114(14) 0.34756(7) -0.00817(7) 0.0780(3) Uani d . 1
C C6 0.6336(4) 0.3220(2) 0.1745(2) 0.0532(7) Uani d . 1
H H6 0.5871 0.3964 0.1540 0.064 Uiso calc R 1
C C7 0.7100(4) 0.2633(2) 0.2680(2) 0.0497(6) Uani d . 1
H H7 0.7157 0.2968 0.3114 0.060 Uiso calc R 1
C C8 0.7778(3) 0.1536(2) 0.29584(19) 0.0399(5) Uani d . 1
C C9 0.7679(3) 0.10133(19) 0.23239(18) 0.0355(5) Uani d . 1
C C10 0.8876(3) -0.0984(2) 0.26019(19) 0.0396(5) Uani d . 1
H H10 0.9537 -0.1608 0.3067 0.047 Uiso calc R 1
C C11 0.8348(3) -0.10953(18) 0.17102(18) 0.0358(5) Uani d . 1
C C12 0.6685(3) -0.1043(2) 0.15124(19) 0.0405(5) Uani d . 1
Cl Cl12 0.50744(9) -0.07520(7) 0.23006(6) 0.0552(2) Uani d . 1
C C13 0.6254(4) -0.1275(3) 0.0740(2) 0.0534(7) Uani d . 1
H H13 0.5128 -0.1237 0.0632 0.064 Uiso calc R 1
C C14 0.7491(4) -0.1563(3) 0.0131(2) 0.0614(8) Uani d . 1
H H14 0.7202 -0.1718 -0.0393 0.074 Uiso calc R 1
C C15 0.9149(4) -0.1623(3) 0.0288(2) 0.0559(7) Uani d . 1
H H15 0.9991 -0.1817 -0.0124 0.067 Uiso calc R 1
C C16 0.9551(3) -0.1393(2) 0.1065(2) 0.0426(5) Uani d . 1
Cl Cl16 1.16558(10) -0.14706(9) 0.12559(7) 0.0693(3) Uani d . 1
N N21 0.3669(3) 0.12638(17) 0.40122(17) 0.0442(5) Uani d . 1
H H21 0.3913 0.0600 0.4054 0.053 Uiso calc R 1
C C22 0.4168(4) 0.1590(2) 0.4684(2) 0.0441(6) Uani d . 1
O O22 0.5053(3) 0.10166(16) 0.54222(16) 0.0602(6) Uani d . 1
C C23 0.3436(3) 0.28014(19) 0.43404(19) 0.0411(5) Uani d . 1
C C24 0.1590(4) 0.4078(2) 0.2758(2) 0.0457(6) Uani d . 1
H H24 0.1457 0.4719 0.2863 0.055 Uiso calc R 1
C C25 0.0844(4) 0.4072(2) 0.1947(2) 0.0522(7) Uani d . 1
Cl Cl25 -0.04299(14) 0.52723(8) 0.11626(7) 0.0819(3) Uani d . 1
C C26 0.1041(4) 0.3135(3) 0.1766(2) 0.0560(7) Uani d . 1
H H26 0.0546 0.3164 0.1201 0.067 Uiso calc R 1
C C27 0.1976(4) 0.2155(2) 0.2423(2) 0.0517(7) Uani d . 1
H H27 0.2107 0.1517 0.2313 0.062 Uiso calc R 1
C C28 0.2706(3) 0.2145(2) 0.32410(19) 0.0412(5) Uani d . 1
C C29 0.2540(3) 0.3105(2) 0.34098(19) 0.0399(5) Uani d . 1
C C30 0.3666(3) 0.3334(2) 0.48909(19) 0.0433(6) Uani d . 1
H H30 0.4207 0.2894 0.5511 0.052 Uiso calc R 1
C C31 0.3183(3) 0.4519(2) 0.46532(19) 0.0414(6) Uani d . 1
C C32 0.3765(4) 0.5398(2) 0.3753(2) 0.0451(6) Uani d . 1
Cl Cl32 0.50911(12) 0.51303(6) 0.28279(6) 0.0612(2) Uani d . 1
C C33 0.3398(4) 0.6498(2) 0.3583(2) 0.0524(7) Uani d . 1
H H33 0.3818 0.7061 0.2979 0.063 Uiso calc R 1
C C34 0.2410(4) 0.6762(2) 0.4306(3) 0.0569(8) Uani d . 1
H H34 0.2143 0.7507 0.4185 0.068 Uiso calc R 1
C C35 0.1809(4) 0.5927(2) 0.5213(3) 0.0562(7) Uani d . 1
H H35 0.1142 0.6102 0.5707 0.067 Uiso calc R 1
C C36 0.2217(4) 0.4827(2) 0.5371(2) 0.0459(6) Uani d . 1
Cl Cl36 0.14997(12) 0.37906(7) 0.65309(6) 0.0650(2) Uani d . 1

loop_
_atom_site_aniso_label
_atom_site_aniso_U_11
_atom_site_aniso_U_22
_atom_site_aniso_U_33
_atom_site_aniso_U_12
_atom_site_aniso_U_13
_atom_site_aniso_U_23
N1 0.0581(13) 0.0448(12) 0.0374(11) 0.0013(10) -0.0110(9) -0.0257(9)
C2 0.0491(14) 0.0430(13) 0.0377(12) 0.0000(11) -0.0068(10) -0.0222(11)
O2 0.0766(14) 0.0497(11) 0.0483(11) 0.0148(10) -0.0283(10) -0.0281(9)
C3 0.0419(12) 0.0388(12) 0.0302(11) -0.0033(10) -0.0057(9) -0.0157(10)
C4 0.0504(14) 0.0393(13) 0.0345(12) -0.0049(10) -0.0047(10) -0.0177(10)
C5 0.0551(15) 0.0406(13) 0.0372(13) -0.0008(11) -0.0103(11) -0.0113(11)
Cl5 0.1182(8) 0.0484(4) 0.0584(5) 0.0115(4) -0.0432(5) -0.0139(4)
C6 0.0665(18) 0.0371(13) 0.0557(16) 0.0052(12) -0.0096(14) -0.0228(12)
C7 0.0644(17) 0.0419(14) 0.0500(15) 0.0009(12) -0.0068(13) -0.0284(12)
C8 0.0436(13) 0.0435(13) 0.0361(12) -0.0038(10) -0.0026(10) -0.0212(11)
C9 0.0399(12) 0.0341(11) 0.0340(11) -0.0038(9) -0.0019(9) -0.0166(9)
C10 0.0469(13) 0.0360(12) 0.0351(12) 0.0021(10) -0.0104(10) -0.0156(10)
C11 0.0456(13) 0.0287(11) 0.0329(11) -0.0020(9) -0.0061(9) -0.0133(9)
C12 0.0447(13) 0.0397(12) 0.0381(12) -0.0058(10) -0.0012(10) -0.0182(10)
Cl12 0.0485(4) 0.0678(5) 0.0578(4) -0.0124(3) 0.0077(3) -0.0361(4)
C13 0.0503(15) 0.0683(19) 0.0521(16) -0.0161(14) -0.0043(13) -0.0325(15)
C14 0.071(2) 0.082(2) 0.0520(17) -0.0184(17) -0.0036(14) -0.0451(17)
C15 0.0613(18) 0.0677(19) 0.0483(15) -0.0050(14) 0.0028(13) -0.0364(15)
C16 0.0408(13) 0.0451(14) 0.0415(13) -0.0020(10) -0.0053(10) -0.0193(11)
Cl16 0.0433(4) 0.1032(7) 0.0631(5) 0.0028(4) -0.0077(3) -0.0411(5)
N21 0.0630(14) 0.0297(10) 0.0405(11) -0.0003(9) -0.0007(10) -0.0185(9)
C22 0.0616(16) 0.0313(12) 0.0376(13) -0.0003(11) 0.0006(11) -0.0164(10)
O22 0.0968(16) 0.0346(9) 0.0476(11) 0.0152(10) -0.0217(11) -0.0203(9)
C23 0.0538(14) 0.0291(11) 0.0378(12) 0.0022(10) -0.0015(11) -0.0153(10)
C24 0.0586(16) 0.0361(13) 0.0421(13) 0.0010(11) -0.0035(12) -0.0192(11)
C25 0.0617(17) 0.0485(15) 0.0395(14) 0.0050(13) -0.0093(12) -0.0160(12)
Cl25 0.1096(8) 0.0673(5) 0.0607(5) 0.0255(5) -0.0378(5) -0.0257(4)
C26 0.0694(19) 0.0619(18) 0.0438(15) -0.0053(15) -0.0094(13) -0.0290(14)
C27 0.0702(19) 0.0472(15) 0.0478(15) -0.0081(13) -0.0006(13) -0.0303(13)
C28 0.0498(14) 0.0355(12) 0.0387(12) -0.0042(10) 0.0040(10) -0.0185(10)
C29 0.0515(14) 0.0366(12) 0.0337(12) -0.0051(10) -0.0003(10) -0.0178(10)
C30 0.0601(16) 0.0306(12) 0.0365(12) 0.0034(10) -0.0111(11) -0.0137(10)
C31 0.0559(15) 0.0325(12) 0.0390(12) 0.0039(10) -0.0152(11) -0.0187(10)
C32 0.0595(16) 0.0380(13) 0.0397(13) 0.0004(11) -0.0133(11) -0.0184(11)
Cl32 0.0888(6) 0.0524(4) 0.0433(4) -0.0095(4) 0.0018(3) -0.0231(3)
C33 0.0693(18) 0.0329(13) 0.0535(16) -0.0012(12) -0.0223(14) -0.0148(12)
C34 0.0660(19) 0.0317(13) 0.077(2) 0.0092(12) -0.0240(16) -0.0275(14)
C35 0.0593(17) 0.0475(15) 0.071(2) 0.0038(13) -0.0068(15) -0.0374(15)
C36 0.0572(16) 0.0380(13) 0.0453(14) -0.0020(11) -0.0082(12) -0.0210(11)
Cl36 0.0868(6) 0.0549(4) 0.0561(4) -0.0154(4) 0.0106(4) -0.0283(4)

loop_
_atom_type_symbol
_atom_type_description
_atom_type_scat_dispersion_real
_atom_type_scat_dispersion_imag
_atom_type_scat_source
C C 0.0033 0.0016 'International Tables Vol C Tables 4.2.6.8 and 6.1.1.4'
H H 0.0000 0.0000 'International Tables Vol C Tables 4.2.6.8 and 6.1.1.4'
N N 0.0061 0.0033 'International Tables Vol C Tables 4.2.6.8 and 6.1.1.4'
O O 0.0106 0.0060 'International Tables Vol C Tables 4.2.6.8 and 6.1.1.4'
Cl Cl 0.1484 0.1585 'International Tables Vol C Tables 4.2.6.8 and 6.1.1.4'

loop_
_geom_angle_atom_site_label_1
_geom_angle_atom_site_label_2
_geom_angle_atom_site_label_3
_geom_angle
C2 N1 C8 111.2(2)
C2 N1 H1 124.4
C8 N1 H1 124.4
O2 C2 N1 125.9(2)
O2 C2 C3 127.6(2)
N1 C2 C3 106.4(2)
C10 C3 C9 134.2(2)
C10 C3 C2 120.2(2)
C9 C3 C2 105.53(19)
C5 C4 C9 118.1(2)
C5 C4 H4 120.9
C9 C4 H4 120.9
C4 C5 C6 121.8(2)
C4 C5 Cl5 118.7(2)
C6 C5 Cl5 119.6(2)
C7 C6 C5 120.3(2)
C7 C6 H6 119.8
C5 C6 H6 119.8
C6 C7 C8 118.4(2)
C6 C7 H7 120.8
C8 C7 H7 120.8
C7 C8 C9 121.6(2)
C7 C8 N1 128.7(2)
C9 C8 N1 109.7(2)
C4 C9 C8 119.8(2)
C4 C9 C3 133.0(2)
C8 C9 C3 107.1(2)
C3 C10 C11 129.5(2)
C3 C10 H10 115.3
C11 C10 H10 115.3
C12 C11 C16 115.2(2)
C12 C11 C10 124.4(2)
C16 C11 C10 120.0(2)
C13 C12 C11 122.5(2)
C13 C12 Cl12 117.7(2)
C11 C12 Cl12 119.70(19)
C14 C13 C12 119.7(3)
C14 C13 H13 120.1
C12 C13 H13 120.1
C15 C14 C13 120.3(3)
C15 C14 H14 119.9
C13 C14 H14 119.9
C14 C15 C16 119.0(3)
C14 C15 H15 120.5
C16 C15 H15 120.5
C15 C16 C11 123.3(2)
C15 C16 Cl16 118.6(2)
C11 C16 Cl16 118.14(19)
C22 N21 C28 111.3(2)
C22 N21 H21 124.4
C28 N21 H21 124.4
O22 C22 N21 126.6(2)
O22 C22 C23 126.5(2)
N21 C22 C23 106.9(2)
C30 C23 C29 134.6(2)
C30 C23 C22 120.1(2)
C29 C23 C22 105.2(2)
C25 C24 C29 118.2(2)
C25 C24 H24 120.9
C29 C24 H24 120.9
C24 C25 C26 122.0(3)
C24 C25 Cl25 118.4(2)
C26 C25 Cl25 119.6(2)
C25 C26 C27 120.0(3)
C25 C26 H26 120.0
C27 C26 H26 120.0
C28 C27 C26 118.5(2)
C28 C27 H27 120.8
C26 C27 H27 120.8
C27 C28 N21 129.1(2)
C27 C28 C29 121.5(2)
N21 C28 C29 109.5(2)
C24 C29 C28 119.8(2)
C24 C29 C23 133.0(2)
C28 C29 C23 107.2(2)
C23 C30 C31 128.8(2)
C23 C30 H30 115.6
C31 C30 H30 115.6
C36 C31 C32 115.6(2)
C36 C31 C30 120.8(2)
C32 C31 C30 123.4(2)
C33 C32 C31 122.4(3)
C33 C32 Cl32 116.8(2)
C31 C32 Cl32 120.63(19)
C34 C33 C32 119.7(3)
C34 C33 H33 120.1
C32 C33 H33 120.1
C33 C34 C35 120.4(2)
C33 C34 H34 119.8
C35 C34 H34 119.8
C34 C35 C36 118.7(3)
C34 C35 H35 120.7
C36 C35 H35 120.7
C35 C36 C31 123.2(3)
C35 C36 Cl36 117.9(2)
C31 C36 Cl36 118.92(19)

loop_
_geom_bond_atom_site_label_1
_geom_bond_atom_site_label_2
_geom_bond_distance
N1 C2 1.360(3)
N1 C8 1.398(3)
N1 H1 0.8600
C2 O2 1.219(3)
C2 C3 1.508(3)
C3 C10 1.329(3)
C3 C9 1.457(3)
C4 C5 1.378(4)
C4 C9 1.383(3)
C4 H4 0.9300
C5 C6 1.387(4)
C5 Cl5 1.736(3)
C6 C7 1.373(4)
C6 H6 0.9300
C7 C8 1.375(4)
C7 H7 0.9300
C8 C9 1.397(3)
C10 C11 1.475(3)
C10 H10 0.9300
C11 C12 1.391(4)
C11 C16 1.395(3)
C12 C13 1.378(4)
C12 Cl12 1.732(3)
C13 C14 1.370(4)
C13 H13 0.9300
C14 C15 1.369(5)
C14 H14 0.9300
C15 C16 1.373(4)
C15 H15 0.9300
C16 Cl16 1.734(3)
N21 C22 1.352(3)
N21 C28 1.397(3)
N21 H21 0.8600
C22 O22 1.220(3)
C22 C23 1.509(3)
C23 C30 1.331(3)
C23 C29 1.456(4)
C24 C25 1.378(4)
C24 C29 1.382(4)
C24 H24 0.9300
C25 C26 1.383(4)
C25 Cl25 1.737(3)
C26 C27 1.385(4)
C26 H26 0.9300
C27 C28 1.372(4)
C27 H27 0.9300
C28 C29 1.404(3)
C30 C31 1.467(3)
C30 H30 0.9300
C31 C36 1.388(4)
C31 C32 1.398(4)
C32 C33 1.374(4)
C32 Cl32 1.733(3)
C33 C34 1.370(4)
C33 H33 0.9300
C34 C35 1.381(5)
C34 H34 0.9300
C35 C36 1.382(4)
C35 H35 0.9300
C36 Cl36 1.733(3)

loop_
_geom_hbond_atom_site_label_D
_geom_hbond_atom_site_label_H
_geom_hbond_atom_site_label_A
_geom_hbond_site_symmetry_A
_geom_hbond_distance_DH
_geom_hbond_distance_HA
_geom_hbond_distance_DA
_geom_hbond_angle_DHA
N1 H1 O2 2_756 0.86 2.09 2.919(3) 162.1
N21 H21 O22 2_656 0.86 2.02 2.838(3) 159.4

loop_
_cod_related_entry_id
_cod_related_entry_database
_cod_related_entry_code
1 ChemSpider 30655644
